data_7125952
loop_
_publ_author_name
'Frogley, Benjamin J.'
'Hill, Anthony F.'
'Seitz, Antonia'

_publ_section_title
;
 Bi- and poly(carbyne) functionalised polycyclic aromatics.
;
_journal_issue 22
_journal_name_full 'Chemical communications (Cambridge, England)'
_journal_page_first 3265
_journal_page_last 3268
_journal_paper_doi 10.1039/d0cc00786b
_journal_volume 56
_journal_year 2020
_chemical_formula_moiety 'C50 H52 B2 N12 O4 W2'
_chemical_formula_sum 'C50 H52 B2 N12 O4 W2'
_chemical_formula_weight 1274.35
_space_group_crystal_system monoclinic
_space_group_IT_number 14
_space_group_name_Hall '-P 2ybc'
_space_group_name_H-M_alt 'P 1 21/c 1'
_atom_sites_solution_hydrogens mixed
_audit_creation_method SHELXL-2016/6
_audit_update_record
;
2019-11-05 deposited with the CCDC.	2020-02-10 downloaded from the CCDC.
;
_cell_angle_alpha 90
_cell_angle_beta 106.771(3)
_cell_angle_gamma 90
_cell_formula_units_Z 2
_cell_length_a 13.8341(4)
_cell_length_b 10.1106(3)
_cell_length_c 20.5773(6)
_cell_measurement_reflns_used 2962
_cell_measurement_temperature 150.0(1)
_cell_measurement_theta_max 69.8220
_cell_measurement_theta_min 4.4990
_cell_volume 2755.75(15)
_computing_cell_refinement 'CrysAlisPro 1.171.40.36a (Rigaku OD, 2018)'
_computing_data_collection 'CrysAlisPro 1.171.40.36a (Rigaku OD, 2018)'
_computing_data_reduction 'CrysAlisPro 1.171.40.36a (Rigaku OD, 2018)'
_computing_structure_refinement 'SHELXL-2016/6 (Sheldrick, 2016)'
_computing_structure_solution 'SHELXT 2014/5 (Sheldrick, 2014)'
_diffrn_ambient_temperature 150.0(1)
_diffrn_detector_area_resol_mean 8.1297
_diffrn_measured_fraction_theta_full 0.989
_diffrn_measured_fraction_theta_max 0.972
_diffrn_measurement_device_type 'SuperNova, Dual, Cu at home/near, EosS2'
_diffrn_measurement_method '\w scans'
_diffrn_radiation_type CuK\a
_diffrn_radiation_wavelength 1.54184
_diffrn_reflns_av_R_equivalents 0.0361
_diffrn_reflns_av_unetI/netI 0.0606
_diffrn_reflns_Laue_measured_fraction_full 0.989
_diffrn_reflns_Laue_measured_fraction_max 0.972
_diffrn_reflns_limit_h_max 16
_diffrn_reflns_limit_h_min -14
_diffrn_reflns_limit_k_max 11
_diffrn_reflns_limit_k_min -12
_diffrn_reflns_limit_l_max 19
_diffrn_reflns_limit_l_min -24
_diffrn_reflns_number 9063
_diffrn_reflns_point_group_measured_fraction_full 0.989
_diffrn_reflns_point_group_measured_fraction_max 0.972
_diffrn_reflns_theta_full 67.684
_diffrn_reflns_theta_max 70.859
_diffrn_reflns_theta_min 4.488
_diffrn_source 'micro-focus sealed X-ray tube'
_exptl_absorpt_coefficient_mu 8.020
_exptl_absorpt_correction_T_max 1.00000
_exptl_absorpt_correction_T_min 0.92631
_exptl_absorpt_correction_type multi-scan
_exptl_absorpt_process_details
;
CrysAlisPro 1.171.40.36a (Rigaku Oxford Diffraction, 2018)
Empirical absorption correction using spherical harmonics,
 implemented in SCALE3 ABSPACK scaling algorithm.
;
_exptl_crystal_colour red
_exptl_crystal_density_diffrn 1.536
_exptl_crystal_description prism
_exptl_crystal_F_000 1252
_exptl_crystal_size_max 0.148
_exptl_crystal_size_mid 0.053
_exptl_crystal_size_min 0.030
_refine_diff_density_max 1.379
_refine_diff_density_min -1.063
_refine_diff_density_rms 0.110
_refine_ls_extinction_method none
_refine_ls_goodness_of_fit_ref 0.984
_refine_ls_hydrogen_treatment mixed
_refine_ls_matrix_type full
_refine_ls_number_parameters 326
_refine_ls_number_reflns 5147
_refine_ls_number_restraints 0
_refine_ls_restrained_S_all 0.984
_refine_ls_R_factor_all 0.0500
_refine_ls_R_factor_gt 0.0350
_refine_ls_shift/su_max 0.001
_refine_ls_shift/su_mean 0.000
_refine_ls_structure_factor_coef Fsqd
_refine_ls_weighting_details 'w=1/[\s^2^(Fo^2^)+(0.0357P)^2^] where P=(Fo^2^+2Fc^2^)/3'
_refine_ls_weighting_scheme calc
_refine_ls_wR_factor_gt 0.0785
_refine_ls_wR_factor_ref 0.0850
_reflns_Friedel_coverage 0.000
_reflns_number_gt 4072
_reflns_number_total 5147
_reflns_threshold_expression 'I > 2\s(I)'
_cod_data_source_file d0cc00786b2.cif
_cod_data_source_block Compound_10
_cod_depositor_comments 'Adding full bibliography for 7125951--7125959.cif.'
_cod_original_sg_symbol_H-M 'P 21/c'
_cod_database_code 7125952
_shelx_shelxl_version_number 2016/6
_shelx_space_group_comment
;
The symmetry employed for this shelxl refinement is uniquely defined
by the following loop, which should always be used as a source of
symmetry information in preference to the above space-group names.
They are only intended as comments.
;

loop_
_space_group_symop_operation_xyz
'x, y, z'
'-x, y+1/2, -z+1/2'
'-x, -y, -z'
'x, -y-1/2, z-1/2'

loop_
_atom_site_label
_atom_site_type_symbol
_atom_site_fract_x
_atom_site_fract_y
_atom_site_fract_z
_atom_site_U_iso_or_equiv
_atom_site_adp_type
_atom_site_occupancy
_atom_site_site_symmetry_order
_atom_site_calc_flag
_atom_site_refinement_flags_posn
_atom_site_refinement_flags_adp
W1 W 0.24735(2) 0.64270(2) 0.30795(2) 0.02605(8) Uani 1 1 d . .
N3 N 0.3281(3) 0.6433(5) 0.2288(2) 0.0274(8) Uani 1 1 d . .
N5 N 0.2734(3) 0.8596(5) 0.3052(2) 0.0285(9) Uani 1 1 d . .
N4 N 0.3035(3) 0.7356(5) 0.1778(2) 0.0293(9) Uani 1 1 d . .
N6 N 0.2609(3) 0.9222(5) 0.2439(2) 0.0300(9) Uani 1 1 d . .
O2 O 0.1883(4) 0.3440(5) 0.2820(3) 0.0550(12) Uani 1 1 d . .
N1 N 0.1114(3) 0.6924(5) 0.2194(2) 0.0312(10) Uani 1 1 d . .
N2 N 0.1217(4) 0.7805(5) 0.1713(2) 0.0310(10) Uani 1 1 d . .
O1 O 0.1209(4) 0.6522(6) 0.4125(2) 0.0587(13) Uani 1 1 d . .
C4 C 0.4227(4) 0.5426(5) 0.4414(2) 0.0262(10) Uani 1 1 d . .
C1 C 0.3462(4) 0.5907(5) 0.3809(2) 0.0286(11) Uani 1 1 d . .
C17 C 0.4020(4) 0.5680(6) 0.2185(3) 0.0354(12) Uani 1 1 d . .
C5 C 0.5186(4) 0.6053(5) 0.4590(2) 0.0280(11) Uani 1 1 d . .
C3 C 0.2095(4) 0.4524(6) 0.2920(3) 0.0353(12) Uani 1 1 d . .
C14 C 0.0325(4) 0.7972(7) 0.1232(3) 0.0384(13) Uani 1 1 d . .
C6 C 0.5404(4) 0.7119(6) 0.4199(3) 0.0338(12) Uani 1 1 d . .
H6 H 0.490697 0.740890 0.381632 0.041 Uiso 1 1 calc R U
C7 C 0.6328(4) 0.7723(6) 0.4375(3) 0.0344(12) Uani 1 1 d . .
H7 H 0.644693 0.842870 0.411849 0.041 Uiso 1 1 calc R U
C19 C 0.3617(5) 0.7158(7) 0.1357(3) 0.0370(13) Uani 1 1 d . .
C18 C 0.4234(5) 0.6112(6) 0.1603(3) 0.0381(14) Uani 1 1 d . .
H18 H 0.471097 0.575299 0.141438 0.046 Uiso 1 1 calc R U
C21 C 0.3218(5) 0.9205(7) 0.4273(3) 0.0433(14) Uani 1 1 d . .
H21A H 0.259778 0.892962 0.435269 0.065 Uiso 1 1 calc R U
H21B H 0.346655 0.998212 0.453657 0.065 Uiso 1 1 calc R U
H21C H 0.370770 0.850927 0.440278 0.065 Uiso 1 1 calc R U
C10 C 0.5964(4) 0.5633(6) 0.5186(2) 0.0284(10) Uani 1 1 d . .
C8 C 0.7100(4) 0.7280(6) 0.4942(3) 0.0350(12) Uani 1 1 d . .
H8 H 0.773559 0.766815 0.504821 0.042 Uiso 1 1 calc R U
C22 C 0.3033(4) 0.9509(6) 0.3537(3) 0.0318(11) Uani 1 1 d . .
C2 C 0.1638(4) 0.6527(6) 0.3736(3) 0.0351(12) Uani 1 1 d . .
C13 C -0.0364(4) 0.7171(7) 0.1412(3) 0.0444(15) Uani 1 1 d . .
H13 H -0.104052 0.706478 0.117213 0.053 Uiso 1 1 calc R U
C9 C 0.6916(4) 0.6283(6) 0.5335(3) 0.0344(12) Uani 1 1 d . .
H9 H 0.742897 0.601821 0.571425 0.041 Uiso 1 1 calc R U
C24 C 0.2847(4) 1.0501(6) 0.2549(3) 0.0355(12) Uani 1 1 d . .
C23 C 0.3121(5) 1.0723(6) 0.3241(3) 0.0394(13) Uani 1 1 d . .
H23 H 0.332286 1.152125 0.346373 0.047 Uiso 1 1 calc R U
C12 C 0.0139(4) 0.6558(7) 0.2013(3) 0.0371(13) Uani 1 1 d . .
C15 C 0.0190(5) 0.8838(8) 0.0634(3) 0.0533(19) Uani 1 1 d . .
H15A H 0.040203 0.971991 0.078157 0.080 Uiso 1 1 calc R U
H15B H -0.050823 0.884670 0.037476 0.080 Uiso 1 1 calc R U
H15C H 0.059021 0.850947 0.035763 0.080 Uiso 1 1 calc R U
C20 C 0.3544(5) 0.8020(7) 0.0760(3) 0.0481(16) Uani 1 1 d . .
H20A H 0.286608 0.799945 0.046332 0.072 Uiso 1 1 calc R U
H20B H 0.400034 0.770677 0.052015 0.072 Uiso 1 1 calc R U
H20C H 0.371821 0.891065 0.090985 0.072 Uiso 1 1 calc R U
C11 C -0.0271(5) 0.5580(8) 0.2403(4) 0.0517(17) Uani 1 1 d . .
H11A H 0.009929 0.476666 0.243864 0.078 Uiso 1 1 calc R U
H11B H -0.097036 0.541968 0.217301 0.078 Uiso 1 1 calc R U
H11C H -0.020692 0.591976 0.284887 0.078 Uiso 1 1 calc R U
C25 C 0.2809(6) 1.1436(7) 0.1978(3) 0.0530(17) Uani 1 1 d . .
H25A H 0.322087 1.110011 0.171088 0.080 Uiso 1 1 calc R U
H25B H 0.305734 1.228628 0.215837 0.080 Uiso 1 1 calc R U
H25C H 0.212456 1.152079 0.169739 0.080 Uiso 1 1 calc R U
B1 B 0.2257(5) 0.8441(7) 0.1765(3) 0.0324(13) Uani 1 1 d . .
C16 C 0.4519(5) 0.4613(6) 0.2647(3) 0.0434(14) Uani 1 1 d . .
H16A H 0.498203 0.498848 0.304431 0.065 Uiso 1 1 calc R U
H16B H 0.487997 0.405176 0.242098 0.065 Uiso 1 1 calc R U
H16C H 0.401922 0.410204 0.277631 0.065 Uiso 1 1 calc R U
H1 H 0.227(5) 0.930(7) 0.134(3) 0.039(17) Uiso 1 1 d . .

loop_
_atom_site_aniso_label
_atom_site_aniso_U_11
_atom_site_aniso_U_22
_atom_site_aniso_U_33
_atom_site_aniso_U_23
_atom_site_aniso_U_13
_atom_site_aniso_U_12
W1 0.02650(12) 0.03120(12) 0.01906(11) 0.00496(10) 0.00436(8) 0.00136(12)
N3 0.027(2) 0.034(2) 0.024(2) 0.004(2) 0.0120(16) 0.005(2)
N5 0.032(2) 0.027(2) 0.027(2) 0.0028(19) 0.0095(17) -0.0002(19)
N4 0.032(2) 0.037(2) 0.020(2) 0.0002(18) 0.0078(17) -0.0022(19)
N6 0.035(2) 0.029(2) 0.027(2) 0.0050(18) 0.0105(18) 0.002(2)
O2 0.069(3) 0.036(3) 0.061(3) 0.000(2) 0.021(2) -0.006(2)
N1 0.026(2) 0.042(3) 0.025(2) 0.0077(19) 0.0054(17) 0.000(2)
N2 0.036(2) 0.037(2) 0.018(2) 0.0080(18) 0.0052(17) 0.011(2)
O1 0.073(3) 0.068(3) 0.048(3) 0.003(3) 0.038(3) -0.009(3)
C4 0.030(3) 0.029(2) 0.018(2) -0.0016(19) 0.0040(18) 0.005(2)
C1 0.047(3) 0.026(2) 0.016(2) 0.0093(19) 0.013(2) 0.004(2)
C17 0.028(3) 0.038(3) 0.040(3) -0.005(3) 0.010(2) -0.003(2)
C5 0.035(3) 0.030(3) 0.019(2) -0.0025(18) 0.008(2) 0.001(2)
C3 0.035(3) 0.042(3) 0.028(3) 0.006(2) 0.008(2) 0.003(3)
C14 0.034(3) 0.051(3) 0.027(3) 0.001(3) 0.004(2) 0.008(3)
C6 0.040(3) 0.034(3) 0.026(3) 0.005(2) 0.007(2) 0.005(2)
C7 0.038(3) 0.037(3) 0.026(3) 0.007(2) 0.006(2) -0.002(2)
C19 0.036(3) 0.050(3) 0.028(3) -0.007(2) 0.014(2) -0.010(3)
C18 0.036(3) 0.046(4) 0.035(3) -0.011(2) 0.017(2) -0.002(3)
C21 0.060(4) 0.041(3) 0.027(3) -0.004(3) 0.008(3) 0.006(3)
C10 0.031(3) 0.033(3) 0.019(2) 0.006(2) 0.0050(19) 0.009(2)
C8 0.031(3) 0.038(3) 0.032(3) 0.003(2) 0.002(2) -0.007(2)
C22 0.029(3) 0.036(3) 0.029(3) -0.002(2) 0.007(2) 0.000(2)
C2 0.032(3) 0.039(3) 0.037(3) 0.007(3) 0.013(2) -0.003(3)
C13 0.027(3) 0.063(4) 0.037(3) 0.004(3) -0.001(2) 0.004(3)
C9 0.033(3) 0.040(3) 0.025(3) 0.008(2) 0.001(2) 0.000(3)
C24 0.035(3) 0.034(3) 0.040(3) 0.006(2) 0.016(2) 0.003(2)
C23 0.040(3) 0.032(3) 0.048(3) -0.002(3) 0.015(3) 0.000(3)
C12 0.025(3) 0.052(4) 0.032(3) 0.001(3) 0.004(2) -0.002(3)
C15 0.047(4) 0.077(5) 0.028(3) 0.019(3) -0.001(3) 0.017(4)
C20 0.059(4) 0.061(4) 0.030(3) 0.000(3) 0.022(3) -0.012(3)
C11 0.025(3) 0.068(5) 0.056(4) 0.014(4) 0.003(3) -0.011(3)
C25 0.078(5) 0.040(3) 0.048(4) 0.008(3) 0.028(3) -0.003(4)
B1 0.043(3) 0.039(3) 0.015(3) 0.005(2) 0.009(2) 0.001(3)
C16 0.038(3) 0.042(3) 0.050(4) 0.004(3) 0.013(3) 0.008(3)

loop_
_atom_type_symbol
_atom_type_description
_atom_type_scat_dispersion_real
_atom_type_scat_dispersion_imag
_atom_type_scat_source
C C 0.0181 0.0091 'International Tables Vol C Tables 4.2.6.8 and 6.1.1.4'
H H 0.0000 0.0000 'International Tables Vol C Tables 4.2.6.8 and 6.1.1.4'
B B 0.0090 0.0039 'International Tables Vol C Tables 4.2.6.8 and 6.1.1.4'
N N 0.0311 0.0180 'International Tables Vol C Tables 4.2.6.8 and 6.1.1.4'
O O 0.0492 0.0322 'International Tables Vol C Tables 4.2.6.8 and 6.1.1.4'
W W -5.4734 5.5774 'International Tables Vol C Tables 4.2.6.8 and 6.1.1.4'

loop_
_geom_angle_atom_site_label_1
_geom_angle_atom_site_label_2
_geom_angle_atom_site_label_3
_geom_angle
_geom_angle_site_symmetry_1
_geom_angle_site_symmetry_3
C1 W1 C3 87.4(2) . .
C1 W1 C2 84.3(2) . .
C3 W1 C2 89.1(2) . .
C1 W1 N3 100.99(19) . .
C3 W1 N3 92.6(2) . .
C2 W1 N3 174.5(2) . .
C1 W1 N5 102.7(2) . .
C3 W1 N5 169.21(19) . .
C2 W1 N5 95.5(2) . .
N3 W1 N5 81.95(17) . .
C1 W1 N1 173.7(2) . .
C3 W1 N1 87.9(2) . .
C2 W1 N1 91.4(2) . .
N3 W1 N1 83.48(16) . .
N5 W1 N1 82.19(17) . .
C17 N3 N4 107.3(4) . .
C17 N3 W1 133.0(4) . .
N4 N3 W1 119.7(3) . .
C22 N5 N6 107.2(5) . .
C22 N5 W1 133.0(4) . .
N6 N5 W1 119.9(3) . .
C19 N4 N3 109.1(5) . .
C19 N4 B1 129.6(5) . .
N3 N4 B1 121.3(4) . .
C24 N6 N5 109.3(5) . .
C24 N6 B1 130.1(5) . .
N5 N6 B1 120.6(5) . .
C12 N1 N2 106.5(4) . .
C12 N1 W1 134.1(4) . .
N2 N1 W1 119.4(3) . .
C14 N2 N1 110.3(5) . .
C14 N2 B1 129.2(5) . .
N1 N2 B1 120.5(4) . .
C5 C4 C10 120.3(5) . 3_666
C5 C4 C1 117.5(5) . .
C10 C4 C1 122.2(5) 3_666 .
C4 C1 W1 176.6(4) . .
N3 C17 C18 108.7(5) . .
N3 C17 C16 123.4(5) . .
C18 C17 C16 127.8(6) . .
C4 C5 C6 121.7(5) . .
C4 C5 C10 119.9(5) . .
C6 C5 C10 118.4(5) . .
O2 C3 W1 178.9(5) . .
N2 C14 C13 106.6(5) . .
N2 C14 C15 123.6(6) . .
C13 C14 C15 129.8(6) . .
C7 C6 C5 121.3(5) . .
C7 C6 H6 119.3 . .
C5 C6 H6 119.3 . .
C6 C7 C8 120.3(5) . .
C6 C7 H7 119.8 . .
C8 C7 H7 119.8 . .
N4 C19 C18 107.5(5) . .
N4 C19 C20 122.1(6) . .
C18 C19 C20 130.4(6) . .
C19 C18 C17 107.4(5) . .
C19 C18 H18 126.3 . .
C17 C18 H18 126.3 . .
C22 C21 H21A 109.5 . .
C22 C21 H21B 109.5 . .
H21A C21 H21B 109.5 . .
C22 C21 H21C 109.5 . .
H21A C21 H21C 109.5 . .
H21B C21 H21C 109.5 . .
C4 C10 C9 122.5(5) 3_666 .
C4 C10 C5 119.8(5) 3_666 .
C9 C10 C5 117.7(5) . .
C9 C8 C7 120.0(5) . .
C9 C8 H8 120.0 . .
C7 C8 H8 120.0 . .
N5 C22 C23 109.4(5) . .
N5 C22 C21 122.7(5) . .
C23 C22 C21 127.9(5) . .
O1 C2 W1 175.6(6) . .
C12 C13 C14 107.2(5) . .
C12 C13 H13 126.4 . .
C14 C13 H13 126.4 . .
C8 C9 C10 122.2(5) . .
C8 C9 H9 118.9 . .
C10 C9 H9 118.9 . .
N6 C24 C23 108.2(5) . .
N6 C24 C25 121.7(6) . .
C23 C24 C25 130.1(6) . .
C24 C23 C22 105.9(5) . .
C24 C23 H23 127.0 . .
C22 C23 H23 127.0 . .
N1 C12 C13 109.3(5) . .
N1 C12 C11 122.9(5) . .
C13 C12 C11 127.7(5) . .
C14 C15 H15A 109.5 . .
C14 C15 H15B 109.5 . .
H15A C15 H15B 109.5 . .
C14 C15 H15C 109.5 . .
H15A C15 H15C 109.5 . .
H15B C15 H15C 109.5 . .
C19 C20 H20A 109.5 . .
C19 C20 H20B 109.5 . .
H20A C20 H20B 109.5 . .
C19 C20 H20C 109.5 . .
H20A C20 H20C 109.5 . .
H20B C20 H20C 109.5 . .
C12 C11 H11A 109.5 . .
C12 C11 H11B 109.5 . .
H11A C11 H11B 109.5 . .
C12 C11 H11C 109.5 . .
H11A C11 H11C 109.5 . .
H11B C11 H11C 109.5 . .
C24 C25 H25A 109.5 . .
C24 C25 H25B 109.5 . .
H25A C25 H25B 109.5 . .
C24 C25 H25C 109.5 . .
H25A C25 H25C 109.5 . .
H25B C25 H25C 109.5 . .
N4 B1 N6 108.2(4) . .
N4 B1 N2 109.7(5) . .
N6 B1 N2 108.7(4) . .
N4 B1 H1 111(3) . .
N6 B1 H1 103(3) . .
N2 B1 H1 116(3) . .
C17 C16 H16A 109.5 . .
C17 C16 H16B 109.5 . .
H16A C16 H16B 109.5 . .
C17 C16 H16C 109.5 . .
H16A C16 H16C 109.5 . .
H16B C16 H16C 109.5 . .

loop_
_geom_bond_atom_site_label_1
_geom_bond_atom_site_label_2
_geom_bond_distance
_geom_bond_site_symmetry_2
W1 C1 1.792(5) .
W1 C3 1.996(6) .
W1 C2 2.018(5) .
W1 N3 2.225(4) .
W1 N5 2.225(5) .
W1 N1 2.266(4) .
N3 C17 1.340(7) .
N3 N4 1.371(6) .
N5 C22 1.334(7) .
N5 N6 1.378(6) .
N4 C19 1.358(7) .
N4 B1 1.531(8) .
N6 C24 1.337(8) .
N6 B1 1.547(7) .
O2 C3 1.138(8) .
N1 C12 1.344(7) .
N1 N2 1.368(6) .
N2 C14 1.350(7) .
N2 B1 1.552(8) .
O1 C2 1.127(7) .
C4 C5 1.420(8) .
C4 C10 1.421(7) 3_666
C4 C1 1.466(7) .
C17 C18 1.385(8) .
C17 C16 1.471(8) .
C5 C6 1.429(8) .
C5 C10 1.441(7) .
C14 C13 1.380(9) .
C14 C15 1.478(8) .
C6 C7 1.367(8) .
C6 H6 0.9300 .
C7 C8 1.409(8) .
C7 H7 0.9300 .
C19 C18 1.362(9) .
C19 C20 1.486(9) .
C18 H18 0.9300 .
C21 C22 1.494(8) .
C21 H21A 0.9600 .
C21 H21B 0.9600 .
C21 H21C 0.9600 .
C10 C9 1.424(8) .
C8 C9 1.361(8) .
C8 H8 0.9300 .
C22 C23 1.390(8) .
C13 C12 1.379(8) .
C13 H13 0.9300 .
C9 H9 0.9300 .
C24 C23 1.382(9) .
C24 C25 1.498(8) .
C23 H23 0.9300 .
C12 C11 1.485(9) .
C15 H15A 0.9600 .
C15 H15B 0.9600 .
C15 H15C 0.9600 .
C20 H20A 0.9600 .
C20 H20B 0.9600 .
C20 H20C 0.9600 .
C11 H11A 0.9600 .
C11 H11B 0.9600 .
C11 H11C 0.9600 .
C25 H25A 0.9600 .
C25 H25B 0.9600 .
C25 H25C 0.9600 .
B1 H1 1.24(7) .
C16 H16A 0.9600 .
C16 H16B 0.9600 .
C16 H16C 0.9600 .

loop_
_smtbx_masks_void_nr
_smtbx_masks_void_average_x
_smtbx_masks_void_average_y
_smtbx_masks_void_average_z
_smtbx_masks_void_volume
_smtbx_masks_void_count_electrons
1 0.000 0.000 0.500 201.8 50.2
2 0.000 0.500 0.000 201.8 50.2
